data_7056856
loop_
_publ_author_name
'Ridenour, J. August'
'Cahill, Christopher L.'

_publ_section_title
;
 Synthesis, structural analysis, and supramolecular assembly of a series
 of in situ generated uranyl--peroxide complexes with functionalized
 2,2&#x2032;-bipyridine and varied carboxylic acid ligands
;
_journal_issue 3
_journal_name_full 'New Journal of Chemistry'
_journal_page_first 1816
_journal_paper_doi 10.1039/C7NJ03828C
_journal_volume 42
_journal_year 2018
_chemical_formula_moiety 'C34 H24 I2 N4 O10 U2'
_chemical_formula_sum 'C34 H24 I2 N4 O10 U2'
_chemical_formula_weight 1378.43
_space_group_crystal_system monoclinic
_space_group_IT_number 14
_space_group_name_Hall '-P 2ybc'
_space_group_name_H-M_alt 'P 1 21/c 1'
_symmetry_cell_setting monoclinic
_symmetry_Int_Tables_number 14
_symmetry_space_group_name_Hall '-P 2ybc'
_symmetry_space_group_name_H-M 'P 1 21/c 1'
_atom_sites_solution_hydrogens geom
_audit_creation_method SHELXL-2014/7
_audit_update_record
;
2017-10-06 deposited with the CCDC.
2017-12-21 downloaded from the CCDC.
;
_cell_angle_alpha 90
_cell_angle_beta 100.432(4)
_cell_angle_gamma 90
_cell_formula_units_Z 2
_cell_length_a 9.8501(8)
_cell_length_b 12.5730(10)
_cell_length_c 14.8854(11)
_cell_measurement_reflns_used 9925
_cell_measurement_temperature 100(2)
_cell_measurement_theta_max 26.13
_cell_measurement_theta_min 2.65
_cell_volume 1813.0(2)
_computing_cell_refinement 'SAINT, Bruker-AXS'
_computing_data_collection 'APEX, Bruker-AXS'
_computing_data_reduction 'SAINT, Bruker-AXS'
_computing_molecular_graphics 'Crystal Maker (Palmer, 2009)'
_computing_publication_material WinGX
_computing_structure_refinement 'SHELXL-2014/7 (Sheldrick, 2014)'
_computing_structure_solution 'SIR 92 (Guagliardi, 1993)'
_diffrn_ambient_temperature 100(2)
_diffrn_measured_fraction_theta_full 1.000
_diffrn_measured_fraction_theta_max 0.994
_diffrn_measurement_device_type 'Bruker SMART APEXII'
_diffrn_measurement_method omega
_diffrn_radiation_probe x-ray
_diffrn_radiation_type MoK\a
_diffrn_radiation_wavelength 0.71073
_diffrn_reflns_av_R_equivalents 0.0364
_diffrn_reflns_av_unetI/netI 0.0192
_diffrn_reflns_Laue_measured_fraction_full 1.000
_diffrn_reflns_Laue_measured_fraction_max 0.994
_diffrn_reflns_limit_h_max 12
_diffrn_reflns_limit_h_min -12
_diffrn_reflns_limit_k_max 15
_diffrn_reflns_limit_k_min -15
_diffrn_reflns_limit_l_max 18
_diffrn_reflns_limit_l_min -18
_diffrn_reflns_number 33526
_diffrn_reflns_point_group_measured_fraction_full 1.000
_diffrn_reflns_point_group_measured_fraction_max 0.994
_diffrn_reflns_theta_full 25.500
_diffrn_reflns_theta_max 26.476
_diffrn_reflns_theta_min 2.102
_diffrn_source 'fine-focused sealed tube'
_diffrn_source_type Siemens
_exptl_absorpt_coefficient_mu 10.686
_exptl_absorpt_correction_T_max 0.7454
_exptl_absorpt_correction_T_min 0.5026
_exptl_absorpt_correction_type multi-scan
_exptl_absorpt_process_details 'SADABS, G. Sheldrick (1999)'
_exptl_crystal_colour Yellow
_exptl_crystal_density_diffrn 2.525
_exptl_crystal_description Plate
_exptl_crystal_F_000 1252
_exptl_crystal_recrystallization_method 'Slow Evaporation/Photolytic'
_exptl_crystal_size_max 0.334
_exptl_crystal_size_mid 0.173
_exptl_crystal_size_min 0.098
_refine_diff_density_max 2.568
_refine_diff_density_min -2.913
_refine_diff_density_rms 0.220
_refine_ls_extinction_method none
_refine_ls_goodness_of_fit_ref 1.047
_refine_ls_hydrogen_treatment constr
_refine_ls_matrix_type full
_refine_ls_number_parameters 245
_refine_ls_number_reflns 3728
_refine_ls_number_restraints 6
_refine_ls_restrained_S_all 1.049
_refine_ls_R_factor_all 0.0494
_refine_ls_R_factor_gt 0.0433
_refine_ls_shift/su_max 0.001
_refine_ls_shift/su_mean 0.000
_refine_ls_structure_factor_coef Fsqd
_refine_ls_weighting_details 'w=1/[\s^2^(Fo^2^)+(0.0564P)^2^+25.4557P] where P=(Fo^2^+2Fc^2^)/3'
_refine_ls_weighting_scheme calc
_refine_ls_wR_factor_gt 0.1121
_refine_ls_wR_factor_ref 0.1166
_reflns_Friedel_coverage 0.000
_reflns_number_gt 3320
_reflns_number_total 3728
_reflns_threshold_expression 'I > 2\s(I)'
_cod_data_source_file c7nj03828c2.cif
_cod_data_source_block compound3
_cod_depositor_comments 'Adding full bibliography for 7056854--7056861.cif.'
_cod_original_sg_symbol_H-M 'P 21/c'
_cod_database_code 7056856
_shelx_space_group_comment
;
The symmetry employed for this shelxl refinement is uniquely defined
by the following loop, which should always be used as a source of
symmetry information in preference to the above space-group names.
They are only intended as comments.
;
_shelx_estimated_absorpt_t_min 0.125
_shelx_estimated_absorpt_t_max 0.421

loop_
_space_group_symop_operation_xyz
'x, y, z'
'-x, y+1/2, -z+1/2'
'-x, -y, -z'
'x, -y-1/2, z-1/2'

loop_
_atom_site_label
_atom_site_type_symbol
_atom_site_fract_x
_atom_site_fract_y
_atom_site_fract_z
_atom_site_U_iso_or_equiv
_atom_site_adp_type
_atom_site_occupancy
_atom_site_site_symmetry_order
_atom_site_calc_flag
_atom_site_refinement_flags_posn
_atom_site_refinement_flags_adp
_atom_site_refinement_flags_occupancy
_atom_site_disorder_assembly
_atom_site_disorder_group
C1 C -0.0600(9) 0.4578(7) 0.3418(5) 0.0298(17) Uani 1 1 d . . . . .
H1 H -0.0682 0.5136 0.3815 0.036 Uiso 1 1 calc R U . . .
C2 C -0.1803(9) 0.4129(7) 0.2930(6) 0.0331(18) Uani 1 1 d . . . . .
H2 H -0.2662 0.4409 0.2974 0.040 Uiso 1 1 calc R U . . .
C3 C -0.1701(9) 0.3267(7) 0.2383(6) 0.0358(19) Uani 1 1 d . . . . .
H3 H -0.2488 0.2945 0.2056 0.043 Uiso 1 1 calc R U . . .
C4 C -0.0403(9) 0.2886(6) 0.2328(5) 0.0295(17) Uani 1 1 d . . . . .
H4 H -0.0308 0.2291 0.1973 0.035 Uiso 1 1 calc R U . . .
C5 C 0.0764(8) 0.3394(6) 0.2805(5) 0.0234(15) Uani 1 1 d . . . . .
C6 C 0.2171(8) 0.3012(6) 0.2744(5) 0.0239(15) Uani 1 1 d . . . . .
C7 C 0.2400(10) 0.2225(7) 0.2138(6) 0.0346(19) Uani 1 1 d . . . . .
H7 H 0.1678 0.1908 0.1738 0.042 Uiso 1 1 calc R U . . .
C8 C 0.3813(8) 0.1925(6) 0.2159(5) 0.0246(15) Uani 1 1 d . U . . .
H8 H 0.4009 0.1385 0.1775 0.030 Uiso 1 1 calc R U . . .
C9 C 0.4766(10) 0.2360(8) 0.2670(7) 0.045(2) Uani 1 1 d . . . . .
H9 H 0.5671 0.2155 0.2663 0.054 Uiso 1 1 calc R U . . .
C10 C 0.4503(10) 0.3160(9) 0.3263(7) 0.049(3) Uani 1 1 d . . . . .
H10 H 0.5244 0.3476 0.3646 0.059 Uiso 1 1 calc R U . . .
C11 C 0.1554(10) 0.6926(6) 0.4970(5) 0.0295(17) Uani 1 1 d . . . . .
C12 C 0.0853(10) 0.7845(6) 0.5327(5) 0.0323(19) Uani 1 1 d . . . . .
C13 C 0.1670(13) 0.8611(8) 0.5860(6) 0.046(2) Uani 1 1 d . . . . .
H13 H 0.2627 0.8549 0.5973 0.055 Uiso 1 1 calc R U . . .
C14 C 0.1042(15) 0.9458(8) 0.6218(7) 0.055(3) Uani 1 1 d . . . . .
H14 H 0.1575 0.9962 0.6579 0.066 Uiso 1 1 calc R U . . .
C15 C -0.0408(16) 0.9553(8) 0.6032(7) 0.058(3) Uani 1 1 d . . . . .
H15 H -0.0833 1.0128 0.6259 0.070 Uiso 1 1 calc R U . . .
C16 C -0.1200(13) 0.8785(8) 0.5508(7) 0.051(3) Uani 1 1 d . . . . .
C17 C -0.0573(12) 0.7927(7) 0.5161(6) 0.045(2) Uani 1 1 d . . . . .
H17 H -0.1109 0.7409 0.4818 0.054 Uiso 1 1 calc R U . . .
N1 N 0.0666(7) 0.4249(5) 0.3345(4) 0.0240(13) Uani 1 1 d . . . . .
N2 N 0.3221(7) 0.3494(6) 0.3303(5) 0.0316(15) Uani 1 1 d . . . . .
O1 O 0.3202(12) 0.5870(7) 0.3409(7) 0.098(4) Uani 1 1 d . . . . .
O2 O 0.2419(9) 0.4356(5) 0.5215(4) 0.055(2) Uani 1 1 d . . . . .
O4 O 0.2821(7) 0.6774(6) 0.5236(5) 0.0480(18) Uani 1 1 d . . . . .
O5 O 0.0868(6) 0.6286(4) 0.4401(4) 0.0313(13) Uani 1 1 d . . . . .
I1 I -0.33402(10) 0.89548(7) 0.52178(6) 0.0709(3) Uani 1 1 d . . . . .
U1 U 0.28765(3) 0.51181(3) 0.43370(2) 0.03438(13) Uani 1 1 d . . . . .
O3A O 0.4982(12) 0.4192(12) 0.5047(9) 0.035(5) Uani 0.46(2) 1 d . . P A 1
O3B O 0.5166(14) 0.4837(10) 0.4436(10) 0.044(5) Uani 0.54(2) 1 d . . P A 2

loop_
_atom_site_aniso_label
_atom_site_aniso_U_11
_atom_site_aniso_U_22
_atom_site_aniso_U_33
_atom_site_aniso_U_23
_atom_site_aniso_U_13
_atom_site_aniso_U_12
C1 0.041(5) 0.023(4) 0.026(4) 0.003(3) 0.006(3) 0.002(3)
C2 0.035(5) 0.031(4) 0.033(4) 0.001(3) 0.005(4) 0.001(3)
C3 0.037(5) 0.033(5) 0.036(4) -0.004(4) 0.005(4) -0.013(4)
C4 0.043(5) 0.020(4) 0.024(4) -0.004(3) 0.003(3) -0.006(3)
C5 0.036(4) 0.021(4) 0.013(3) 0.003(3) 0.005(3) -0.003(3)
C6 0.038(4) 0.017(3) 0.018(3) -0.003(3) 0.009(3) -0.003(3)
C7 0.048(5) 0.024(4) 0.032(4) -0.008(3) 0.007(4) -0.006(4)
C8 0.038(3) 0.016(3) 0.023(3) -0.007(2) 0.016(3) 0.004(3)
C9 0.044(6) 0.044(5) 0.052(6) -0.016(5) 0.026(5) 0.008(4)
C10 0.034(5) 0.054(6) 0.057(6) -0.038(5) 0.008(4) -0.007(4)
C11 0.048(5) 0.021(4) 0.022(4) 0.002(3) 0.013(3) 0.001(3)
C12 0.059(6) 0.019(4) 0.020(4) 0.002(3) 0.010(4) 0.005(4)
C13 0.078(7) 0.032(5) 0.028(4) 0.000(4) 0.013(4) 0.005(5)
C14 0.111(11) 0.024(5) 0.033(5) -0.008(4) 0.019(6) -0.003(5)
C15 0.115(11) 0.029(5) 0.036(5) 0.003(4) 0.030(6) 0.015(6)
C16 0.087(8) 0.036(5) 0.036(5) 0.010(4) 0.026(5) 0.018(5)
C17 0.076(7) 0.026(4) 0.035(5) 0.004(4) 0.017(5) 0.011(4)
N1 0.036(4) 0.017(3) 0.019(3) 0.002(2) 0.006(3) -0.002(3)
N2 0.033(4) 0.030(4) 0.035(4) -0.015(3) 0.014(3) -0.004(3)
O1 0.162(10) 0.047(5) 0.120(8) -0.057(5) 0.120(8) -0.064(6)
O2 0.112(6) 0.037(4) 0.011(3) 0.003(2) -0.002(3) 0.045(4)
O4 0.050(4) 0.043(4) 0.054(4) -0.035(3) 0.017(3) -0.008(3)
O5 0.051(4) 0.018(3) 0.022(3) -0.004(2) 0.000(2) 0.004(2)
I1 0.0870(6) 0.0566(5) 0.0763(6) 0.0129(4) 0.0338(5) 0.0317(4)
U1 0.02847(19) 0.0350(2) 0.0415(2) -0.02629(14) 0.01123(14) -0.00565(13)
O3A 0.023(7) 0.041(8) 0.039(8) -0.021(6) -0.001(5) 0.005(5)
O3B 0.043(8) 0.041(8) 0.048(8) -0.020(6) 0.006(6) 0.003(5)

loop_
_atom_type_symbol
_atom_type_description
_atom_type_scat_dispersion_real
_atom_type_scat_dispersion_imag
_atom_type_scat_source
C C 0.0033 0.0016 'International Tables Vol C Tables 4.2.6.8 and 6.1.1.4'
H H 0.0000 0.0000 'International Tables Vol C Tables 4.2.6.8 and 6.1.1.4'
N N 0.0061 0.0033 'International Tables Vol C Tables 4.2.6.8 and 6.1.1.4'
O O 0.0106 0.0060 'International Tables Vol C Tables 4.2.6.8 and 6.1.1.4'
I I -0.4742 1.8119 'International Tables Vol C Tables 4.2.6.8 and 6.1.1.4'
U U -9.6767 9.6646 'International Tables Vol C Tables 4.2.6.8 and 6.1.1.4'

loop_
_geom_angle_atom_site_label_1
_geom_angle_atom_site_label_2
_geom_angle_atom_site_label_3
_geom_angle
_geom_angle_site_symmetry_1
_geom_angle_site_symmetry_3
N1 C1 C2 123.4(8) . .
N1 C1 H1 118.3 . .
C2 C1 H1 118.3 . .
C3 C2 C1 119.0(8) . .
C3 C2 H2 120.5 . .
C1 C2 H2 120.5 . .
C2 C3 C4 118.5(8) . .
C2 C3 H3 120.7 . .
C4 C3 H3 120.7 . .
C3 C4 C5 119.8(7) . .
C3 C4 H4 120.1 . .
C5 C4 H4 120.1 . .
N1 C5 C4 121.8(7) . .
N1 C5 C6 117.4(7) . .
C4 C5 C6 120.9(7) . .
N2 C6 C7 121.7(8) . .
N2 C6 C5 116.0(6) . .
C7 C6 C5 122.3(7) . .
C6 C7 C8 116.4(8) . .
C6 C7 H7 121.8 . .
C8 C7 H7 121.8 . .
C9 C8 C7 121.8(7) . .
C9 C8 H8 119.1 . .
C7 C8 H8 119.1 . .
C8 C9 C10 120.4(9) . .
C8 C9 H9 119.8 . .
C10 C9 H9 119.8 . .
N2 C10 C9 122.6(9) . .
N2 C10 H10 118.7 . .
C9 C10 H10 118.7 . .
O4 C11 O5 119.6(7) . .
O4 C11 C12 120.2(8) . .
O5 C11 C12 120.2(8) . .
O4 C11 U1 59.8(4) . .
O5 C11 U1 59.8(4) . .
C12 C11 U1 178.0(5) . .
C17 C12 C13 120.5(9) . .
C17 C12 C11 121.0(8) . .
C13 C12 C11 118.5(9) . .
C14 C13 C12 119.6(11) . .
C14 C13 H13 120.2 . .
C12 C13 H13 120.2 . .
C13 C14 C15 119.8(10) . .
C13 C14 H14 120.1 . .
C15 C14 H14 120.1 . .
C16 C15 C14 119.8(10) . .
C16 C15 H15 120.1 . .
C14 C15 H15 120.1 . .
C15 C16 C17 120.4(12) . .
C15 C16 I1 119.3(8) . .
C17 C16 I1 120.2(9) . .
C12 C17 C16 119.8(10) . .
C12 C17 H17 120.1 . .
C16 C17 H17 120.1 . .
C1 N1 C5 117.4(7) . .
C1 N1 U1 121.0(5) . .
C5 N1 U1 121.4(5) . .
C10 N2 C6 117.1(7) . .
C10 N2 U1 119.6(5) . .
C6 N2 U1 123.1(5) . .
C11 O4 U1 94.3(5) . .
C11 O5 U1 93.9(5) . .
O2 U1 O1 175.5(5) . .
O2 U1 O3B 104.8(5) . .
O1 U1 O3B 79.2(6) . .
O2 U1 O3A 104.5(5) . 3_666
O1 U1 O3A 80.0(6) . 3_666
O2 U1 O3B 74.0(5) . 3_666
O1 U1 O3B 110.5(5) . 3_666
O3B U1 O3B 45.6(6) . 3_666
O2 U1 O3A 74.2(4) . .
O1 U1 O3A 109.6(6) . .
O3A U1 O3A 50.6(7) 3_666 .
O2 U1 O5 88.9(3) . .
O1 U1 O5 88.4(4) . .
O3B U1 O5 152.0(3) . .
O3A U1 O5 116.1(3) 3_666 .
O3B U1 O5 119.5(3) 3_666 .
O3A U1 O5 152.3(3) . .
O2 U1 O4 91.3(3) . .
O1 U1 O4 89.9(3) . .
O3B U1 O4 102.4(3) . .
O3A U1 O4 65.1(3) 3_666 .
O3B U1 O4 70.4(3) 3_666 .
O3A U1 O4 105.4(3) . .
O5 U1 O4 52.2(2) . .
O2 U1 N2 95.2(3) . .
O1 U1 N2 84.0(3) . .
O3B U1 N2 71.5(3) . .
O3A U1 N2 108.6(3) 3_666 .
O3B U1 N2 107.0(3) 3_666 .
O3A U1 N2 72.1(3) . .
O5 U1 N2 132.4(2) . .
O4 U1 N2 172.0(2) . .
O2 U1 N1 83.9(3) . .
O1 U1 N1 91.9(4) . .
O3B U1 N1 133.2(3) . .
O3A U1 N1 168.4(4) 3_666 .
O3B U1 N1 154.5(4) 3_666 .
O3A U1 N1 126.5(3) . .
O5 U1 N1 71.52(19) . .
O4 U1 N1 123.6(2) . .
N2 U1 N1 61.9(2) . .
O2 U1 C11 89.7(2) . .
O1 U1 C11 89.4(3) . .
O3B U1 C11 127.6(3) . .
O3A U1 C11 90.5(4) 3_666 .
O3B U1 C11 94.7(3) 3_666 .
O3A U1 C11 129.5(3) . .
O5 U1 C11 26.3(2) . .
O4 U1 C11 25.9(2) . .
N2 U1 C11 158.2(2) . .
N1 U1 C11 97.7(2) . .
U1 O3A U1 129.4(7) 3_666 .
O3B O3B U1 71.4(8) 3_666 .
O3B O3B U1 63.0(8) 3_666 3_666
U1 O3B U1 134.4(6) . 3_666

loop_
_geom_bond_atom_site_label_1
_geom_bond_atom_site_label_2
_geom_bond_distance
_geom_bond_site_symmetry_2
C1 N1 1.337(11) .
C1 C2 1.393(12) .
C1 H1 0.9300 .
C2 C3 1.370(12) .
C2 H2 0.9300 .
C3 C4 1.382(13) .
C3 H3 0.9300 .
C4 C5 1.392(11) .
C4 H4 0.9300 .
C5 N1 1.356(9) .
C5 C6 1.485(11) .
C6 N2 1.348(10) .
C6 C7 1.386(11) .
C7 C8 1.437(12) .
C7 H7 0.9300 .
C8 C9 1.225(13) .
C8 H8 0.9300 .
C9 C10 1.394(12) .
C9 H9 0.9300 .
C10 N2 1.341(12) .
C10 H10 0.9300 .
C11 O4 1.253(11) .
C11 O5 1.270(10) .
C11 C12 1.493(11) .
C11 U1 2.862(8) .
C12 C17 1.385(15) .
C12 C13 1.406(13) .
C13 C14 1.385(14) .
C13 H13 0.9300 .
C14 C15 1.410(19) .
C14 H14 0.9300 .
C15 C16 1.388(17) .
C15 H15 0.9300 .
C16 C17 1.388(13) .
C16 I1 2.085(13) .
C17 H17 0.9300 .
N1 U1 2.636(6) .
N2 U1 2.616(6) .
O1 U1 1.750(9) .
O2 U1 1.744(7) .
O4 U1 2.481(6) .
O5 U1 2.479(6) .
U1 O3B 2.261(13) .
U1 O3A 2.311(12) 3_666
U1 O3B 2.404(13) 3_666
U1 O3A 2.445(13) .
O3A U1 2.311(12) 3_666
O3B O3B 1.81(3) 3_666
O3B U1 2.404(13) 3_666
